data_4026577
loop_
_publ_author_name
'Abigail Albright'
'Daniel Eddings'
'Regina Black'
'Christopher J. Welch'
'Nikolay N. Gerasimchuk'
'Robert E. Gawley'

_publ_section_title
;
 Design and Synthesis of C2-Symmetric N-Heterocyclic Carbene Precursors
 and Metal Carbenoids
;
_journal_name_full 'Journal of Organic Chemistry'
_journal_page_first 7341
_journal_page_last 7351
_journal_paper_doi 10.1021/jo2012434
_journal_volume 76
_journal_year 2011
_chemical_absolute_configuration ad
_chemical_compound_source 'see text'
_chemical_formula_moiety 'C43 H39 N2, F6 P, C H Cl3'
_chemical_formula_sum 'C44 H40 Cl3 F6 N2 P'
_chemical_formula_weight 848.10
_chemical_name_systematic ?
_space_group_IT_number 4
_symmetry_cell_setting monoclinic
_symmetry_Int_Tables_number 4
_symmetry_space_group_name_Hall 'P 2yb'
_symmetry_space_group_name_H-M 'P 1 21 1'
_atom_sites_solution_hydrogens geom
_atom_sites_solution_primary direct
_atom_sites_solution_secondary difmap
_cell_angle_alpha 90
_cell_angle_beta 94.5024(11)
_cell_angle_gamma 90
_cell_formula_units_Z 2
_cell_length_a 9.7329(1)
_cell_length_b 21.7097(3)
_cell_length_c 9.7718(1)
_cell_measurement_reflns_used 5275
_cell_measurement_temperature 123
_cell_measurement_theta_max 66.4417
_cell_measurement_theta_min 4.0635
_cell_volume 2058.39(4)
_computing_cell_refinement
;
CrysAlis RED, Oxford Diffraction Ltd.,
Version 1.171.32.15 (release 10-01-2008 CrysAlis171 .NET)
;
_computing_data_collection
;
CrysAlis CCD, Oxford Diffraction Ltd.,
Version 1.171.32.15 (release 10-01-2008 CrysAlis171 .NET)
;
_computing_data_reduction
;
CrysAlis RED, Oxford Diffraction Ltd.,
Version 1.171.32.15 (release 10-01-2008 CrysAlis171 .NET)
;
_computing_molecular_graphics 'PLATON (Spek, 1990)'
_computing_publication_material 'PLATON (Spek, 2003)'
_computing_structure_refinement 'SHELXL-97 (Sheldrick, 1997)'
_computing_structure_solution 'SIR-97 (Altomare, 1999)'
_diffrn_ambient_temperature 123
_diffrn_detector_area_resol_mean 10.5431
_diffrn_measured_fraction_theta_full 0.958
_diffrn_measured_fraction_theta_max 0.958
_diffrn_measurement_device_type 'Oxford Diffraction Gemini Ultra'
_diffrn_measurement_method omega-scan
_diffrn_radiation_monochromator mirror
_diffrn_radiation_probe x-ray
_diffrn_radiation_source 'Enhance (Cu) X-ray Source'
_diffrn_radiation_type CuK\a
_diffrn_radiation_wavelength 1.54184
_diffrn_reflns_av_R_equivalents 0.0298
_diffrn_reflns_av_sigmaI/netI 0.0399
_diffrn_reflns_limit_h_max 11
_diffrn_reflns_limit_h_min -11
_diffrn_reflns_limit_k_max 25
_diffrn_reflns_limit_k_min -21
_diffrn_reflns_limit_l_max 11
_diffrn_reflns_limit_l_min -11
_diffrn_reflns_number 8542
_diffrn_reflns_reduction_process
;
;
_diffrn_reflns_theta_full 66.65
_diffrn_reflns_theta_max 66.65
_diffrn_reflns_theta_min 4.07
_diffrn_standards_decay_% 0
_diffrn_standards_number 0
_exptl_absorpt_coefficient_mu 2.907
_exptl_absorpt_correction_T_max 1.00000
_exptl_absorpt_correction_T_min 0.77578
_exptl_absorpt_correction_type multi-scan
_exptl_absorpt_process_details
;
CrysAlis RED, Oxford Diffraction Ltd.,
Version 1.171.32.15 (release 10-01-2008 CrysAlis171 .NET)
empirical absorption correction using spherical harmonics,
 implemented in SCALE3 ABSPACK scaling algorithm.
;
_exptl_crystal_colour colourless
_exptl_crystal_density_diffrn 1.368
_exptl_crystal_density_method 'Not Measured'
_exptl_crystal_description platelike
_exptl_crystal_F_000 876
_exptl_crystal_size_max 0.180
_exptl_crystal_size_mid 0.080
_exptl_crystal_size_min 0.020
_refine_diff_density_max 0.476
_refine_diff_density_min -0.298
_refine_diff_density_rms 0.051
_refine_ls_abs_structure_details 'Flack H.D. (1983), Acta Cryst. A39, 876-881'
_refine_ls_abs_structure_Flack 0.022(16)
_refine_ls_extinction_method none
_refine_ls_goodness_of_fit_ref 1.045
_refine_ls_hydrogen_treatment constr
_refine_ls_matrix_type full
_refine_ls_number_parameters 507
_refine_ls_number_reflns 5267
_refine_ls_number_restraints 1
_refine_ls_restrained_S_all 1.045
_refine_ls_R_factor_all 0.0507
_refine_ls_R_factor_gt 0.0433
_refine_ls_shift/su_max 0.000
_refine_ls_shift/su_mean 0.000
_refine_ls_structure_factor_coef Fsqd
_refine_ls_weighting_details 'calc w=1/[\s^2^(Fo^2^)+(0.0495P)^2^+1.4936P] where P=(Fo^2^+2Fc^2^)/3'
_refine_ls_weighting_scheme calc
_refine_ls_wR_factor_gt 0.1054
_refine_ls_wR_factor_ref 0.1101
_reflns_number_gt 4741
_reflns_number_total 5267
_reflns_threshold_expression I>2\s(I)
_cod_data_source_file jo2012434_si_001.cif
_cod_data_source_block h144
_cod_original_sg_symbol_H-M 'P 21'
_cod_database_code 4026577

loop_
_symmetry_equiv_pos_site_id
_symmetry_equiv_pos_as_xyz
1 x,y,z
2 -x,1/2+y,-z

loop_
_atom_site_aniso_label
_atom_site_aniso_U_11
_atom_site_aniso_U_22
_atom_site_aniso_U_33
_atom_site_aniso_U_23
_atom_site_aniso_U_13
_atom_site_aniso_U_12
N1 0.0199(14) 0.0248(17) 0.0189(13) -0.0020(13) -0.0014(11) 0.0012(13)
N2 0.0195(14) 0.0299(18) 0.0211(14) -0.0036(13) 0.0008(11) -0.0011(13)
C1 0.0156(16) 0.030(2) 0.0201(16) -0.0011(15) -0.0035(12) 0.0017(15)
C2 0.0185(17) 0.029(2) 0.0211(17) -0.0027(16) -0.0014(14) 0.0030(16)
C3 0.0184(16) 0.027(2) 0.0201(16) 0.0001(15) 0.0005(13) -0.0019(16)
C4 0.0219(17) 0.023(2) 0.0209(17) -0.0022(15) 0.0028(13) -0.0043(15)
C5 0.030(2) 0.031(2) 0.0269(18) -0.0004(17) 0.0032(15) 0.0031(17)
C6 0.041(2) 0.023(2) 0.035(2) 0.0005(18) 0.0041(18) 0.0072(18)
C7 0.058(3) 0.028(2) 0.029(2) -0.0085(18) 0.0047(19) -0.005(2)
C8 0.043(2) 0.032(2) 0.0199(18) -0.0023(17) 0.0002(16) -0.0039(19)
C9 0.0253(18) 0.029(2) 0.0195(17) -0.0021(16) 0.0030(14) -0.0031(16)
C10 0.0238(18) 0.027(2) 0.0200(17) -0.0015(15) 0.0005(14) 0.0014(16)
C11 0.0255(18) 0.032(2) 0.0197(16) 0.0062(16) -0.0044(14) -0.0005(17)
C12 0.031(2) 0.040(2) 0.0247(19) 0.0058(18) 0.0010(15) 0.0040(19)
C13 0.027(2) 0.064(4) 0.037(2) 0.012(2) 0.0023(17) -0.002(2)
C14 0.038(2) 0.062(4) 0.043(2) 0.011(2) -0.0011(19) -0.021(2)
C15 0.051(3) 0.035(3) 0.038(2) 0.003(2) -0.008(2) -0.013(2)
C16 0.035(2) 0.031(2) 0.0254(19) -0.0014(17) -0.0021(16) 0.0005(18)
C17 0.030(2) 0.037(2) 0.0273(19) 0.0027(17) -0.0027(16) -0.0007(18)
C18 0.0257(18) 0.029(2) 0.0197(17) -0.0028(16) 0.0025(14) -0.0008(17)
C19 0.031(2) 0.037(2) 0.035(2) -0.0014(19) 0.0021(17) -0.0037(19)
C20 0.039(2) 0.048(3) 0.049(3) 0.002(2) 0.008(2) -0.017(2)
C21 0.060(3) 0.034(3) 0.035(2) 0.0033(19) 0.015(2) -0.008(2)
C22 0.052(3) 0.035(2) 0.029(2) 0.0038(19) 0.0080(18) 0.008(2)
C23 0.030(2) 0.038(2) 0.026(2) 0.0014(17) 0.0047(16) 0.0018(18)
C24 0.0193(17) 0.027(2) 0.0265(18) 0.0040(16) 0.0041(14) -0.0018(16)
C25 0.033(2) 0.034(2) 0.0186(17) 0.0035(16) 0.0020(14) -0.0021(18)
C26 0.036(2) 0.035(2) 0.0290(19) -0.0093(18) 0.0069(16) 0.0009(19)
C27 0.030(2) 0.026(2) 0.046(2) -0.0050(19) 0.0111(18) -0.0019(18)
C28 0.0261(19) 0.030(2) 0.034(2) 0.0083(18) 0.0028(15) 0.0003(17)
C29 0.0259(18) 0.032(2) 0.0224(17) -0.0020(16) 0.0010(14) -0.0023(17)
C30 0.0220(18) 0.033(2) 0.0305(19) -0.0113(18) 0.0074(15) -0.0053(17)
C31 0.029(2) 0.034(2) 0.041(2) -0.004(2) 0.0112(17) -0.0004(18)
C32 0.039(2) 0.030(2) 0.058(3) -0.015(2) 0.017(2) -0.008(2)
C33 0.038(2) 0.044(3) 0.058(3) -0.020(2) 0.017(2) -0.016(2)
C34 0.027(2) 0.057(3) 0.035(2) -0.019(2) 0.0084(16) -0.014(2)
C35 0.0238(18) 0.042(2) 0.0220(17) -0.0069(17) 0.0050(14) -0.0081(18)
C36 0.0190(17) 0.053(3) 0.0251(18) 0.0014(18) -0.0006(14) -0.0052(19)
C37 0.0172(18) 0.034(2) 0.0264(18) 0.0023(17) -0.0050(14) 0.0006(16)
C38 0.025(2) 0.042(3) 0.038(2) 0.011(2) -0.0048(16) 0.0025(19)
C39 0.032(2) 0.035(3) 0.060(3) -0.009(2) -0.006(2) 0.002(2)
C40 0.040(2) 0.057(3) 0.036(2) -0.013(2) -0.0020(19) 0.004(2)
C41 0.031(2) 0.049(3) 0.032(2) 0.000(2) 0.0017(16) 0.004(2)
C42 0.0263(18) 0.035(2) 0.0288(19) -0.0005(18) -0.0002(15) -0.0004(18)
C43 0.026(2) 0.078(4) 0.0254(19) 0.001(2) -0.0026(15) -0.007(2)
P1 0.0465(6) 0.0374(6) 0.0328(5) 0.0004(5) 0.0039(4) -0.0097(5)
F1 0.121(3) 0.065(3) 0.121(3) -0.012(2) 0.017(3) 0.038(3)
F2 0.096(2) 0.062(2) 0.0412(15) 0.0097(15) 0.0151(14) -0.0200(19)
F3 0.082(2) 0.085(3) 0.069(2) -0.0189(19) -0.0269(17) 0.039(2)
F4 0.106(2) 0.066(2) 0.0353(14) -0.0047(14) 0.0081(15) -0.027(2)
F5 0.104(3) 0.122(4) 0.067(2) -0.016(2) 0.015(2) -0.076(3)
F6 0.0564(17) 0.075(2) 0.0458(15) -0.0028(15) 0.0055(13) -0.0239(16)
Cl1 0.0568(7) 0.0549(8) 0.0446(6) 0.0012(5) -0.0059(5) 0.0149(6)
Cl2 0.0485(7) 0.0575(9) 0.1064(11) 0.0366(8) 0.0181(7) 0.0112(7)
Cl3 0.0536(7) 0.0804(10) 0.0428(6) -0.0036(6) 0.0099(5) -0.0199(7)
C50 0.051(2) 0.041(3) 0.0228(18) -0.0063(18) 0.0081(17) -0.003(2)

loop_
_atom_site_label
_atom_site_type_symbol
_atom_site_thermal_displace_type
_atom_site_fract_x
_atom_site_fract_y
_atom_site_fract_z
_atom_site_occupancy
_atom_site_U_iso_or_equiv
_atom_site_calc_flag
_atom_site_refinement_flags
N1 N Uani 0.0488(3) 0.43240(15) 0.4988(3) 1.000 0.0214(9) . .
N2 N Uani 0.1321(3) 0.51744(15) 0.5943(3) 1.000 0.0235(9) . .
C1 C Uani 0.1407(3) 0.47635(18) 0.4965(3) 1.000 0.0222(10) . .
C2 C Uani -0.0495(4) 0.44490(18) 0.6059(3) 1.000 0.0230(10) . .
C3 C Uani 0.0249(3) 0.49775(18) 0.6893(3) 1.000 0.0219(10) . .
C4 C Uani 0.0269(3) 0.38237(18) 0.4014(4) 1.000 0.0219(10) . .
C5 C Uani 0.0816(4) 0.32541(19) 0.4397(4) 1.000 0.0293(11) . .
C6 C Uani 0.0583(4) 0.2753(2) 0.3536(4) 1.000 0.0329(12) . .
C7 C Uani -0.0223(5) 0.2825(2) 0.2317(4) 1.000 0.0383(14) . .
C8 C Uani -0.0774(4) 0.3395(2) 0.1957(4) 1.000 0.0318(11) . .
C9 C Uani -0.0528(4) 0.39141(19) 0.2772(4) 1.000 0.0245(11) . .
C10 C Uani -0.1008(4) 0.45506(18) 0.2318(4) 1.000 0.0237(11) . .
C11 C Uani 0.0213(4) 0.4962(2) 0.2034(3) 1.000 0.0261(10) . .
C12 C Uani 0.1362(4) 0.4715(2) 0.1434(4) 1.000 0.0320(11) . .
C13 C Uani 0.2460(4) 0.5091(3) 0.1177(4) 1.000 0.0427(16) . .
C14 C Uani 0.2437(5) 0.5708(3) 0.1484(5) 1.000 0.0479(16) . .
C15 C Uani 0.1314(5) 0.5957(2) 0.2078(4) 1.000 0.0419(16) . .
C16 C Uani 0.0202(4) 0.5585(2) 0.2349(4) 1.000 0.0307(11) . .
C17 C Uani -0.2054(4) 0.4551(2) 0.1055(4) 1.000 0.0317(11) . .
C18 C Uani -0.0845(4) 0.38952(19) 0.6889(4) 1.000 0.0248(11) . .
C19 C Uani -0.2202(4) 0.3699(2) 0.6810(4) 1.000 0.0344(12) . .
C20 C Uani -0.2568(5) 0.3185(3) 0.7561(5) 1.000 0.0451(16) . .
C21 C Uani -0.1590(5) 0.2879(2) 0.8379(5) 1.000 0.0424(16) . .
C22 C Uani -0.0234(5) 0.3069(2) 0.8457(4) 1.000 0.0384(14) . .
C23 C Uani 0.0140(4) 0.3581(2) 0.7720(4) 1.000 0.0312(12) . .
C24 C Uani -0.0648(3) 0.55021(18) 0.7276(4) 1.000 0.0242(11) . .
C25 C Uani -0.0480(4) 0.5737(2) 0.8605(4) 1.000 0.0285(11) . .
C26 C Uani -0.1274(4) 0.6230(2) 0.8982(4) 1.000 0.0331(11) . .
C27 C Uani -0.2221(4) 0.6494(2) 0.8052(4) 1.000 0.0336(12) . .
C28 C Uani -0.2398(4) 0.6266(2) 0.6716(4) 1.000 0.0300(11) . .
C29 C Uani -0.1614(4) 0.5769(2) 0.6335(4) 1.000 0.0268(11) . .
C30 C Uani 0.2193(4) 0.5702(2) 0.6250(4) 1.000 0.0282(11) . .
C31 C Uani 0.1732(4) 0.6270(2) 0.5780(4) 1.000 0.0342(12) . .
C32 C Uani 0.2475(4) 0.6798(2) 0.6133(5) 1.000 0.0416(14) . .
C33 C Uani 0.3663(5) 0.6745(2) 0.7011(5) 1.000 0.0460(16) . .
C34 C Uani 0.4120(4) 0.6177(2) 0.7461(4) 1.000 0.0394(14) . .
C35 C Uani 0.3437(4) 0.5633(2) 0.7089(4) 1.000 0.0291(11) . .
C36 C Uani 0.3993(4) 0.4997(2) 0.7453(4) 1.000 0.0325(13) . .
C37 C Uani 0.4373(4) 0.4658(2) 0.6182(4) 1.000 0.0262(11) . .
C38 C Uani 0.4108(4) 0.4031(2) 0.6001(4) 1.000 0.0354(14) . .
C39 C Uani 0.4448(4) 0.3729(2) 0.4829(5) 1.000 0.0428(16) . .
C40 C Uani 0.5083(5) 0.4038(3) 0.3813(5) 1.000 0.0446(14) . .
C41 C Uani 0.5365(4) 0.4655(2) 0.3981(4) 1.000 0.0374(14) . .
C42 C Uani 0.5019(4) 0.4961(2) 0.5146(4) 1.000 0.0302(11) . .
C43 C Uani 0.5232(4) 0.4993(3) 0.8533(4) 1.000 0.0434(16) . .
P1 P Uani 0.40879(12) 0.30589(6) 0.02097(11) 1.000 0.0389(3) . .
F1 F Uani 0.3092(5) 0.3616(2) 0.0253(5) 1.000 0.1019(17) . .
F2 F Uani 0.4179(4) 0.31422(17) -0.1405(3) 1.000 0.0659(11) . .
F3 F Uani 0.5080(4) 0.24677(19) 0.0122(4) 1.000 0.0804(14) . .
F4 F Uani 0.4036(4) 0.29306(16) 0.1800(3) 1.000 0.0690(11) . .
F5 F Uani 0.5365(4) 0.3496(2) 0.0500(4) 1.000 0.0972(18) . .
F6 F Uani 0.2813(3) 0.26085(16) -0.0122(3) 1.000 0.0590(10) . .
Cl1 Cl Uani 0.21174(13) 0.19961(6) 0.66869(12) 1.000 0.0526(4) . .
Cl2 Cl Uani 0.36844(14) 0.10521(7) 0.81536(18) 1.000 0.0702(5) . .
Cl3 Cl Uani 0.50042(13) 0.18023(7) 0.62177(12) 1.000 0.0586(5) . .
C50 C Uani 0.3750(5) 0.1791(2) 0.7418(4) 1.000 0.0380(13) . .
H1 H Uiso 0.20710 0.47840 0.43050 1.000 0.0270 calc R
H2 H Uiso -0.13680 0.46160 0.55930 1.000 0.0280 calc R
H3 H Uiso 0.07260 0.48010 0.77480 1.000 0.0260 calc R
H5 H Uiso 0.13490 0.32080 0.52480 1.000 0.0350 calc R
H6 H Uiso 0.09720 0.23630 0.37800 1.000 0.0400 calc R
H7 H Uiso -0.03990 0.24820 0.17250 1.000 0.0460 calc R
H8 H Uiso -0.13410 0.34330 0.11240 1.000 0.0380 calc R
H10 H Uiso -0.14700 0.47400 0.30940 1.000 0.0280 calc R
H12 H Uiso 0.13830 0.42900 0.12070 1.000 0.0380 calc R
H13 H Uiso 0.32370 0.49200 0.07840 1.000 0.0510 calc R
H14 H Uiso 0.31890 0.59640 0.12900 1.000 0.0570 calc R
H15 H Uiso 0.13040 0.63830 0.23010 1.000 0.0500 calc R
H16 H Uiso -0.05670 0.57590 0.27520 1.000 0.0370 calc R
H17A H Uiso -0.16110 0.43960 0.02570 1.000 0.0380 calc R
H17B H Uiso -0.23840 0.49720 0.08720 1.000 0.0380 calc R
H17C H Uiso -0.28350 0.42850 0.12300 1.000 0.0380 calc R
H19 H Uiso -0.28830 0.39140 0.62470 1.000 0.0410 calc R
H20 H Uiso -0.34980 0.30480 0.75030 1.000 0.0540 calc R
H21 H Uiso -0.18460 0.25330 0.88960 1.000 0.0510 calc R
H22 H Uiso 0.04430 0.28500 0.90160 1.000 0.0460 calc R
H23 H Uiso 0.10720 0.37160 0.77850 1.000 0.0370 calc R
H25 H Uiso 0.01800 0.55580 0.92560 1.000 0.0340 calc R
H26 H Uiso -0.11600 0.63850 0.98930 1.000 0.0400 calc R
H27 H Uiso -0.27570 0.68330 0.83160 1.000 0.0400 calc R
H28 H Uiso -0.30530 0.64490 0.60690 1.000 0.0360 calc R
H29 H Uiso -0.17390 0.56110 0.54270 1.000 0.0320 calc R
H31 H Uiso 0.08980 0.62990 0.52100 1.000 0.0410 calc R
H32 H Uiso 0.21790 0.71880 0.57820 1.000 0.0500 calc R
H33 H Uiso 0.41620 0.71040 0.73020 1.000 0.0560 calc R
H34 H Uiso 0.49410 0.61540 0.80540 1.000 0.0470 calc R
H36 H Uiso 0.32350 0.47590 0.78440 1.000 0.0390 calc R
H38 H Uiso 0.36880 0.38080 0.66930 1.000 0.0420 calc R
H39 H Uiso 0.42430 0.33030 0.47190 1.000 0.0510 calc R
H40 H Uiso 0.53200 0.38280 0.30120 1.000 0.0540 calc R
H41 H Uiso 0.58000 0.48720 0.32910 1.000 0.0450 calc R
H42 H Uiso 0.52250 0.53870 0.52440 1.000 0.0360 calc R
H43A H Uiso 0.54710 0.45670 0.87840 1.000 0.0520 calc R
H43B H Uiso 0.49940 0.52180 0.93510 1.000 0.0520 calc R
H43C H Uiso 0.60220 0.51920 0.81520 1.000 0.0520 calc R
H50 H Uiso 0.40260 0.20930 0.81630 1.000 0.0450 calc R

loop_
_atom_type_symbol
_atom_type_description
_atom_type_scat_dispersion_real
_atom_type_scat_dispersion_imag
_atom_type_scat_source
P P 0.2955 0.4335 'International Tables Vol C Tables 4.2.6.8 and 6.1.1.4'
N N 0.0311 0.0180 'International Tables Vol C Tables 4.2.6.8 and 6.1.1.4'
F F 0.0727 0.0534 'International Tables Vol C Tables 4.2.6.8 and 6.1.1.4'
Cl Cl 0.3639 0.7018 'International Tables Vol C Tables 4.2.6.8 and 6.1.1.4'
H H 0.0000 0.0000 'International Tables Vol C Tables 4.2.6.8 and 6.1.1.4'
C C 0.0181 0.0091 'International Tables Vol C Tables 4.2.6.8 and 6.1.1.4'

loop_
_geom_angle_atom_site_label_1
_geom_angle_atom_site_label_2
_geom_angle_atom_site_label_3
_geom_angle
_geom_angle_publ_flag
F2 P1 F3 87.6(2) yes
F2 P1 F4 176.1(2) yes
F2 P1 F5 90.3(2) yes
F2 P1 F6 88.35(18) yes
F3 P1 F4 88.7(2) yes
F3 P1 F5 91.3(2) yes
F3 P1 F6 87.75(19) yes
F4 P1 F5 90.9(2) yes
F4 P1 F6 90.42(18) yes
F5 P1 F6 178.4(2) yes
F1 P1 F4 92.4(2) yes
F1 P1 F2 91.3(2) yes
F1 P1 F3 177.8(2) yes
F1 P1 F5 90.7(2) yes
F1 P1 F6 90.3(2) yes
C1 N1 C4 126.9(3) yes
C1 N1 C2 110.8(3) yes
C2 N1 C4 121.7(3) yes
C1 N2 C30 128.3(3) yes
C1 N2 C3 109.9(3) yes
C3 N2 C30 121.3(3) yes
N1 C1 N2 113.5(3) yes
C3 C2 C18 115.1(3) no
N1 C2 C3 101.7(3) yes
N1 C2 C18 114.6(3) yes
N2 C3 C2 101.7(2) yes
N2 C3 C24 112.4(3) yes
C2 C3 C24 115.8(3) no
N1 C4 C5 117.3(3) yes
N1 C4 C9 120.4(3) yes
C5 C4 C9 122.2(4) no
C4 C5 C6 119.8(4) no
C5 C6 C7 119.3(4) no
C6 C7 C8 120.2(4) no
C7 C8 C9 122.3(4) no
C4 C9 C8 116.2(4) no
C4 C9 C10 121.2(4) no
C8 C9 C10 122.5(4) no
C9 C10 C11 111.1(3) no
C9 C10 C17 113.9(3) no
C11 C10 C17 109.2(3) no
C10 C11 C12 120.5(4) no
C10 C11 C16 120.6(3) no
C12 C11 C16 118.9(4) no
C11 C12 C13 120.1(4) no
C12 C13 C14 120.7(4) no
C13 C14 C15 119.9(5) no
C14 C15 C16 120.2(4) no
C11 C16 C15 120.2(4) no
C2 C18 C19 118.1(4) no
C2 C18 C23 122.3(4) no
C19 C18 C23 119.6(4) no
C18 C19 C20 119.9(4) no
C19 C20 C21 120.1(4) no
C20 C21 C22 120.4(4) no
C21 C22 C23 120.0(4) no
C18 C23 C22 120.0(4) no
C3 C24 C29 121.9(3) no
C3 C24 C25 118.9(3) no
C25 C24 C29 119.2(4) no
C24 C25 C26 120.2(4) no
C25 C26 C27 120.5(4) no
C26 C27 C28 120.0(4) no
C27 C28 C29 119.8(4) no
C24 C29 C28 120.3(4) no
N2 C30 C31 118.0(3) yes
N2 C30 C35 119.9(4) yes
C31 C30 C35 121.9(4) no
C30 C31 C32 120.5(4) no
C31 C32 C33 118.6(4) no
C32 C33 C34 120.4(4) no
C33 C34 C35 122.9(4) no
C30 C35 C34 115.6(4) no
C30 C35 C36 120.4(4) no
C34 C35 C36 124.0(4) no
C35 C36 C43 114.4(4) no
C35 C36 C37 110.9(3) no
C37 C36 C43 109.3(3) no
C38 C37 C42 117.2(4) no
C36 C37 C38 121.6(4) no
C36 C37 C42 121.2(4) no
C37 C38 C39 121.0(4) no
C38 C39 C40 120.9(4) no
C39 C40 C41 118.9(5) no
C40 C41 C42 120.5(4) no
C37 C42 C41 121.5(4) no
N2 C1 H1 123.00 no
N1 C1 H1 123.00 no
C3 C2 H2 108.00 no
N1 C2 H2 108.00 no
C18 C2 H2 108.00 no
N2 C3 H3 109.00 no
C2 C3 H3 109.00 no
C24 C3 H3 109.00 no
C4 C5 H5 120.00 no
C6 C5 H5 120.00 no
C5 C6 H6 120.00 no
C7 C6 H6 120.00 no
C6 C7 H7 120.00 no
C8 C7 H7 120.00 no
C7 C8 H8 119.00 no
C9 C8 H8 119.00 no
C9 C10 H10 107.00 no
C11 C10 H10 107.00 no
C17 C10 H10 107.00 no
C13 C12 H12 120.00 no
C11 C12 H12 120.00 no
C12 C13 H13 120.00 no
C14 C13 H13 120.00 no
C15 C14 H14 120.00 no
C13 C14 H14 120.00 no
C14 C15 H15 120.00 no
C16 C15 H15 120.00 no
C11 C16 H16 120.00 no
C15 C16 H16 120.00 no
H17B C17 H17C 109.00 no
H17A C17 H17C 109.00 no
C10 C17 H17A 109.00 no
C10 C17 H17B 109.00 no
C10 C17 H17C 109.00 no
H17A C17 H17B 109.00 no
C18 C19 H19 120.00 no
C20 C19 H19 120.00 no
C19 C20 H20 120.00 no
C21 C20 H20 120.00 no
C20 C21 H21 120.00 no
C22 C21 H21 120.00 no
C21 C22 H22 120.00 no
C23 C22 H22 120.00 no
C18 C23 H23 120.00 no
C22 C23 H23 120.00 no
C24 C25 H25 120.00 no
C26 C25 H25 120.00 no
C25 C26 H26 120.00 no
C27 C26 H26 120.00 no
C26 C27 H27 120.00 no
C28 C27 H27 120.00 no
C27 C28 H28 120.00 no
C29 C28 H28 120.00 no
C24 C29 H29 120.00 no
C28 C29 H29 120.00 no
C32 C31 H31 120.00 no
C30 C31 H31 120.00 no
C31 C32 H32 121.00 no
C33 C32 H32 121.00 no
C34 C33 H33 120.00 no
C32 C33 H33 120.00 no
C33 C34 H34 119.00 no
C35 C34 H34 118.00 no
C43 C36 H36 107.00 no
C35 C36 H36 107.00 no
C37 C36 H36 107.00 no
C37 C38 H38 120.00 no
C39 C38 H38 120.00 no
C38 C39 H39 120.00 no
C40 C39 H39 119.00 no
C39 C40 H40 121.00 no
C41 C40 H40 120.00 no
C40 C41 H41 120.00 no
C42 C41 H41 120.00 no
C37 C42 H42 119.00 no
C41 C42 H42 119.00 no
C36 C43 H43A 110.00 no
C36 C43 H43B 110.00 no
C36 C43 H43C 109.00 no
H43A C43 H43B 109.00 no
H43A C43 H43C 109.00 no
H43B C43 H43C 109.00 no
Cl1 C50 Cl2 109.8(3) yes
Cl1 C50 Cl3 112.4(2) yes
Cl2 C50 Cl3 109.5(2) yes
Cl1 C50 H50 108.00 no
Cl2 C50 H50 108.00 no
Cl3 C50 H50 108.00 no

loop_
_geom_bond_atom_site_label_1
_geom_bond_atom_site_label_2
_geom_bond_distance
_geom_bond_publ_flag
Cl1 C50 1.748(5) yes
Cl2 C50 1.761(5) yes
Cl3 C50 1.758(5) yes
P1 F5 1.572(4) yes
P1 F6 1.593(3) yes
P1 F1 1.553(5) yes
P1 F2 1.598(3) yes
P1 F3 1.613(4) yes
P1 F4 1.584(3) yes
N1 C1 1.309(5) yes
N1 C2 1.497(5) yes
N1 C4 1.449(5) yes
N2 C30 1.443(5) yes
N2 C3 1.512(4) yes
N2 C1 1.315(5) yes
C2 C18 1.504(5) no
C2 C3 1.553(5) no
C3 C24 1.500(5) no
C4 C5 1.386(6) no
C4 C9 1.402(5) no
C5 C6 1.383(6) no
C6 C7 1.383(6) no
C7 C8 1.383(6) no
C8 C9 1.390(6) no
C9 C10 1.514(6) no
C10 C17 1.537(6) no
C10 C11 1.529(6) no
C11 C12 1.409(6) no
C11 C16 1.387(6) no
C12 C13 1.383(6) no
C13 C14 1.373(9) no
C14 C15 1.387(7) no
C15 C16 1.392(6) no
C18 C19 1.384(6) no
C18 C23 1.386(6) no
C19 C20 1.397(7) no
C20 C21 1.366(7) no
C21 C22 1.379(7) no
C22 C23 1.389(6) no
C24 C25 1.393(6) no
C24 C29 1.389(5) no
C25 C26 1.387(6) no
C26 C27 1.368(6) no
C27 C28 1.394(6) no
C28 C29 1.389(6) no
C30 C31 1.379(6) no
C30 C35 1.416(6) no
C31 C32 1.385(6) no
C32 C33 1.389(7) no
C33 C34 1.372(6) no
C34 C35 1.390(6) no
C35 C36 1.515(6) no
C36 C37 1.514(6) no
C36 C43 1.539(6) no
C37 C42 1.397(6) no
C37 C38 1.394(6) no
C38 C39 1.382(6) no
C39 C40 1.384(7) no
C40 C41 1.375(8) no
C41 C42 1.382(6) no
C1 H1 0.9500 no
C2 H2 1.0000 no
C3 H3 1.0000 no
C5 H5 0.9500 no
C6 H6 0.9500 no
C7 H7 0.9500 no
C8 H8 0.9500 no
C10 H10 1.0000 no
C12 H12 0.9500 no
C13 H13 0.9500 no
C14 H14 0.9500 no
C15 H15 0.9500 no
C16 H16 0.9500 no
C17 H17A 0.9800 no
C17 H17B 0.9800 no
C17 H17C 0.9800 no
C19 H19 0.9500 no
C20 H20 0.9500 no
C21 H21 0.9500 no
C22 H22 0.9500 no
C23 H23 0.9500 no
C25 H25 0.9500 no
C26 H26 0.9500 no
C27 H27 0.9500 no
C28 H28 0.9500 no
C29 H29 0.9500 no
C31 H31 0.9500 no
C32 H32 0.9500 no
C33 H33 0.9500 no
C34 H34 0.9500 no
C36 H36 1.0000 no
C38 H38 0.9500 no
C39 H39 0.9500 no
C40 H40 0.9500 no
C41 H41 0.9500 no
C42 H42 0.9500 no
C43 H43C 0.9800 no
C43 H43A 0.9800 no
C43 H43B 0.9800 no
C50 H50 1.0000 no

loop_
_geom_contact_atom_site_label_1
_geom_contact_atom_site_label_2
_geom_contact_distance
_geom_contact_site_symmetry_2
_geom_contact_publ_flag
Cl1 F6 3.409(3) 1_556 no
Cl3 C33 3.506(5) 2_646 no
Cl3 C32 3.490(5) 2_646 no
Cl1 H16 3.1500 2_546 no
Cl1 H6 3.0700 . no
Cl1 H28 3.1400 2_546 no
Cl1 H5 3.0500 . no
Cl2 H14 3.0500 2_646 no
Cl2 H41 2.9900 2_646 no
Cl2 H17B 2.8600 2_546 no
Cl3 H28 2.9200 2_546 no
P1 H50 2.9000 1_554 no
F1 C12 3.188(6) . no
F2 C50 3.167(6) 1_554 no
F2 C38 3.182(5) 1_554 no
F3 C33 3.357(6) 2_646 no
F3 C50 3.206(6) 1_554 no
F4 C40 3.221(7) . no
F6 C50 3.179(5) 1_554 no
F6 C22 3.328(6) 1_554 no
F6 C27 3.234(5) 2_546 no
F6 Cl1 3.409(3) 1_554 no
F1 H12 2.4500 . no
F2 H20 2.5800 1_654 no
F2 H50 2.3200 1_554 no
F2 H38 2.3700 1_554 no
F3 H33 2.6900 2_646 no
F3 H50 2.2500 1_554 no
F4 H33 2.6100 2_646 no
F4 H27 2.6900 2_546 no
F4 H40 2.5500 . no
F5 H40 2.5600 . no
F5 H17C 2.5100 1_655 no
F6 H27 2.4400 2_546 no
F6 H22 2.4500 1_554 no
F6 H50 2.4000 1_554 no
N1 C11 3.194(4) . no
N2 C37 3.166(5) . no
N1 H10 2.7100 . no
N2 H36 2.6800 . no
C1 C36 3.397(5) . no
C1 C37 3.043(5) . no
C1 C38 3.170(5) . no
C1 C10 3.387(5) . no
C1 C11 3.036(4) . no
C1 C12 3.449(5) . no
C1 C16 3.259(5) . no
C1 C42 3.532(5) . no
C4 C12 3.414(6) . no
C5 C23 3.438(6) . no
C5 C18 3.332(6) . no
C6 C27 3.579(6) 2_546 no
C7 C32 3.548(6) 2_546 no
C8 C22 3.572(6) 1_554 no
C10 C1 3.387(5) . no
C11 C1 3.036(4) . no
C11 N1 3.194(4) . no
C12 F1 3.188(6) . no
C12 C4 3.414(6) . no
C12 C1 3.449(5) . no
C16 C1 3.259(5) . no
C17 C43 3.599(6) 1_454 no
C18 C5 3.332(6) . no
C22 C8 3.572(6) 1_556 no
C22 F6 3.328(6) 1_556 no
C23 C5 3.438(6) . no
C24 C31 3.288(5) . no
C27 F6 3.234(5) 2_556 no
C27 C6 3.579(6) 2_556 no
C28 C34 3.527(6) 1_455 no
C29 C31 3.516(6) . no
C30 C42 3.433(6) . no
C31 C24 3.288(5) . no
C31 C29 3.516(6) . no
C32 C7 3.548(6) 2_556 no
C32 Cl3 3.490(5) 2_656 no
C33 Cl3 3.506(5) 2_656 no
C33 F3 3.357(6) 2_656 no
C34 C28 3.527(6) 1_655 no
C36 C1 3.397(5) . no
C37 N2 3.166(5) . no
C37 C1 3.043(5) . no
C38 F2 3.182(5) 1_556 no
C38 C1 3.170(5) . no
C40 F4 3.221(7) . no
C42 C1 3.532(5) . no
C42 C30 3.433(6) . no
C43 C17 3.599(6) 1_656 no
C50 F6 3.179(5) 1_556 no
C50 F3 3.206(6) 1_556 no
C50 F2 3.167(6) 1_556 no
C2 H29 2.8400 . no
C2 H10 3.0400 . no
C3 H23 2.9700 . no
C3 H36 3.0200 . no
C6 H32 3.0800 2_546 no
C7 H32 3.0900 2_546 no
C8 H12 2.9900 . no
C8 H17C 2.8400 . no
C8 H17A 2.8200 . no
C9 H12 2.6300 . no
C11 H1 2.7800 . no
C11 H25 3.0100 1_554 no
C12 H25 2.9700 1_554 no
C12 H1 2.8400 . no
C13 H25 2.9700 1_554 no
C14 H25 2.9900 1_554 no
C15 H25 3.0200 1_554 no
C16 H25 3.0200 1_554 no
C16 H1 3.0700 . no
C17 H8 2.5200 . no
C21 H8 2.9300 1_556 no
C22 H8 3.0000 1_556 no
C23 H5 2.8800 . no
C23 H3 2.7100 . no
C27 H6 2.9300 2_556 no
C27 H34 2.8600 1_455 no
C28 H6 2.8200 2_556 no
C28 H34 3.0000 1_455 no
C29 H2 2.6200 . no
C29 H31 2.9900 . no
C34 H42 3.0300 . no
C34 H43B 2.8700 . no
C34 H43C 2.8700 . no
C35 H42 2.6600 . no
C37 H1 2.8000 . no
C38 H19 2.9300 1_655 no
C38 H1 2.9700 . no
C39 H19 2.8700 1_655 no
C40 H19 2.9800 1_655 no
C42 H1 2.9500 . no
C42 H43C 3.0600 . no
C43 H13 3.0500 1_556 no
C43 H34 2.5800 . no
H1 C38 2.9700 . no
H1 C37 2.8000 . no
H1 C16 3.0700 . no
H1 C11 2.7800 . no
H1 C42 2.9500 . no
H1 C12 2.8400 . no
H2 H10 2.4500 . no
H2 H19 2.2500 . no
H2 C29 2.6200 . no
H2 H29 2.1900 . no
H3 C23 2.7100 . no
H3 H23 2.3800 . no
H3 H25 2.3000 . no
H3 H36 2.4400 . no
H5 Cl1 3.0500 . no
H5 C23 2.8800 . no
H6 Cl1 3.0700 . no
H6 C27 2.9300 2_546 no
H6 C28 2.8200 2_546 no
H8 C21 2.9300 1_554 no
H8 C22 3.0000 1_554 no
H8 H17A 2.2600 . no
H8 H17C 2.3600 . no
H8 C17 2.5200 . no
H10 C2 3.0400 . no
H10 H2 2.4500 . no
H10 N1 2.7100 . no
H10 H16 2.4100 . no
H12 F1 2.4500 . no
H12 C8 2.9900 . no
H12 C9 2.6300 . no
H13 H43B 2.3800 1_554 no
H13 C43 3.0500 1_554 no
H14 Cl2 3.0500 2_656 no
H16 Cl1 3.1500 2_556 no
H16 H10 2.4100 . no
H17A C8 2.8200 . no
H17A H8 2.2600 . no
H17B Cl2 2.8600 2_556 no
H17C F5 2.5100 1_455 no
H17C C8 2.8400 . no
H17C H8 2.3600 . no
H19 C38 2.9300 1_455 no
H19 H2 2.2500 . no
H19 C39 2.8700 1_455 no
H19 C40 2.9800 1_455 no
H20 F2 2.5800 1_456 no
H22 F6 2.4500 1_556 no
H23 H3 2.3800 . no
H23 C3 2.9700 . no
H25 C11 3.0100 1_556 no
H25 C12 2.9700 1_556 no
H25 C13 2.9700 1_556 no
H25 C14 2.9900 1_556 no
H25 C15 3.0200 1_556 no
H25 C16 3.0200 1_556 no
H25 H3 2.3000 . no
H27 F4 2.6900 2_556 no
H27 F6 2.4400 2_556 no
H28 Cl1 3.1400 2_556 no
H28 Cl3 2.9200 2_556 no
H29 H2 2.1900 . no
H29 C2 2.8400 . no
H31 C29 2.9900 . no
H32 C6 3.0800 2_556 no
H32 C7 3.0900 2_556 no
H33 F4 2.6100 2_656 no
H33 F3 2.6900 2_656 no
H34 C28 3.0000 1_655 no
H34 C43 2.5800 . no
H34 H43B 2.3900 . no
H34 H43C 2.3400 . no
H34 C27 2.8600 1_655 no
H36 N2 2.6800 . no
H36 C3 3.0200 . no
H36 H3 2.4400 . no
H36 H38 2.4100 . no
H38 F2 2.3700 1_556 no
H38 H36 2.4100 . no
H40 F4 2.5500 . no
H40 F5 2.5600 . no
H41 Cl2 2.9900 2_656 no
H42 C35 2.6600 . no
H42 C34 3.0300 . no
H43B H13 2.3800 1_556 no
H43B H34 2.3900 . no
H43B C34 2.8700 . no
H43C C42 3.0600 . no
H43C H34 2.3400 . no
H43C C34 2.8700 . no
H50 P1 2.9000 1_556 no
H50 F2 2.3200 1_556 no
H50 F3 2.2500 1_556 no
H50 F6 2.4000 1_556 no

loop_
_geom_hbond_atom_site_label_D
_geom_hbond_atom_site_label_H
_geom_hbond_atom_site_label_A
_geom_hbond_distance_DH
_geom_hbond_distance_HA
_geom_hbond_distance_DA
_geom_hbond_angle_DHA
_geom_hbond_site_symmetry_A
_geom_hbond_publ_flag
C12 H12 F1 0.9500 2.4500 3.188(6) 134.00 . yes
C17 H17C F5 0.9800 2.5100 3.411(6) 152.00 1_455 yes
C22 H22 F6 0.9500 2.4500 3.328(6) 154.00 1_556 yes
C27 H27 F6 0.9500 2.4400 3.234(5) 141.00 2_556 yes
C38 H38 F2 0.9500 2.3700 3.182(5) 143.00 1_556 yes
C50 H50 F2 1.0000 2.3200 3.167(6) 142.00 1_556 yes
C50 H50 F3 1.0000 2.2500 3.206(6) 159.00 1_556 yes
C50 H50 F6 1.0000 2.4000 3.179(5) 134.00 1_556 yes

loop_
_geom_torsion_atom_site_label_1
_geom_torsion_atom_site_label_2
_geom_torsion_atom_site_label_3
_geom_torsion_atom_site_label_4
_geom_torsion
_geom_torsion_publ_flag
C2 N1 C1 N2 5.3(4) no
C4 N1 C1 N2 176.6(3) no
C1 N1 C4 C5 100.7(4) no
C2 N1 C4 C5 -88.9(4) no
C1 N1 C2 C3 -12.8(4) no
C4 N1 C2 C3 175.3(3) no
C1 N1 C2 C18 -137.6(3) no
C4 N1 C2 C18 50.5(4) no
C1 N1 C4 C9 -82.6(4) no
C2 N1 C4 C9 87.9(4) no
C30 N2 C1 N1 177.5(3) no
C1 N2 C30 C31 99.2(5) no
C3 N2 C1 N1 5.3(4) no
C1 N2 C3 C2 -12.7(3) no
C30 N2 C3 C2 174.4(3) no
C1 N2 C3 C24 -137.2(3) no
C30 N2 C3 C24 49.9(4) no
C3 N2 C30 C35 86.5(4) no
C3 N2 C30 C31 -89.3(4) no
C1 N2 C30 C35 -84.9(5) no
C3 C2 C18 C19 125.2(4) no
C3 C2 C18 C23 -54.7(5) no
N1 C2 C18 C23 62.7(5) no
N1 C2 C18 C19 -117.4(4) no
C18 C2 C3 C24 -99.0(4) no
C18 C2 C3 N2 138.8(3) no
N1 C2 C3 C24 136.5(3) no
N1 C2 C3 N2 14.3(3) no
C2 C3 C24 C29 -45.8(5) no
C2 C3 C24 C25 135.8(3) no
N2 C3 C24 C29 70.5(4) no
N2 C3 C24 C25 -107.9(4) no
C9 C4 C5 C6 0.2(6) no
N1 C4 C9 C8 -174.9(3) no
N1 C4 C9 C10 8.9(5) no
C5 C4 C9 C8 1.7(5) no
N1 C4 C5 C6 176.9(3) no
C5 C4 C9 C10 -174.5(3) no
C4 C5 C6 C7 -1.6(6) no
C5 C6 C7 C8 0.9(6) no
C6 C7 C8 C9 1.2(7) no
C7 C8 C9 C10 173.7(4) no
C7 C8 C9 C4 -2.5(6) no
C4 C9 C10 C11 65.3(4) no
C8 C9 C10 C17 13.2(5) no
C4 C9 C10 C17 -170.8(3) no
C8 C9 C10 C11 -110.7(4) no
C17 C10 C11 C12 -89.8(4) no
C9 C10 C11 C16 -143.9(3) no
C17 C10 C11 C16 89.6(4) no
C9 C10 C11 C12 36.7(5) no
C10 C11 C12 C13 179.8(3) no
C16 C11 C12 C13 0.5(5) no
C10 C11 C16 C15 -179.6(3) no
C12 C11 C16 C15 -0.2(5) no
C11 C12 C13 C14 -0.9(6) no
C12 C13 C14 C15 1.0(7) no
C13 C14 C15 C16 -0.8(7) no
C14 C15 C16 C11 0.4(6) no
C2 C18 C19 C20 179.8(4) no
C19 C18 C23 C22 0.6(6) no
C23 C18 C19 C20 -0.3(6) no
C2 C18 C23 C22 -179.5(4) no
C18 C19 C20 C21 0.4(7) no
C19 C20 C21 C22 -0.9(8) no
C20 C21 C22 C23 1.2(7) no
C21 C22 C23 C18 -1.0(6) no
C3 C24 C25 C26 178.7(3) no
C29 C24 C25 C26 0.3(6) no
C3 C24 C29 C28 -178.1(4) no
C25 C24 C29 C28 0.3(6) no
C24 C25 C26 C27 -0.6(6) no
C25 C26 C27 C28 0.3(6) no
C26 C27 C28 C29 0.3(6) no
C27 C28 C29 C24 -0.5(6) no
N2 C30 C31 C32 175.0(4) no
C35 C30 C31 C32 -0.8(6) no
N2 C30 C35 C34 -172.5(3) no
N2 C30 C35 C36 11.3(5) no
C31 C30 C35 C34 3.1(6) no
C31 C30 C35 C36 -173.1(4) no
C30 C31 C32 C33 -2.4(6) no
C31 C32 C33 C34 3.1(7) no
C32 C33 C34 C35 -0.6(7) no
C33 C34 C35 C30 -2.5(6) no
C33 C34 C35 C36 173.6(4) no
C30 C35 C36 C37 64.2(5) no
C30 C35 C36 C43 -171.7(3) no
C34 C35 C36 C37 -111.7(4) no
C34 C35 C36 C43 12.5(5) no
C35 C36 C37 C38 -140.5(4) no
C35 C36 C37 C42 40.2(5) no
C43 C36 C37 C38 92.5(5) no
C43 C36 C37 C42 -86.8(5) no
C36 C37 C38 C39 179.3(4) no
C42 C37 C38 C39 -1.3(6) no
C36 C37 C42 C41 -179.8(4) no
C38 C37 C42 C41 0.9(6) no
C37 C38 C39 C40 1.1(6) no
C38 C39 C40 C41 -0.5(7) no
C39 C40 C41 C42 0.0(7) no
C40 C41 C42 C37 -0.2(6) no
